data_1503940
loop_
_publ_author_name
'Chen, Yunfeng'
'Zhong, Cheng'
'Petersen, Jeffrey L.'
'Akhmedov, Novruz G.'
'Shi, Xiaodong'

_publ_section_title
;
 One-pot asymmetric synthesis of substituted piperidines by exocyclic
 chirality induction.
;
_journal_issue 11
_journal_name_full 'Organic letters'
_journal_page_first 2333
_journal_page_last 2336
_journal_paper_doi 10.1021/ol900708d
_journal_volume 11
_journal_year 2009
_chemical_formula_sum 'C20 H23 N3 O5'
_chemical_formula_weight 385.41
_chemical_name_systematic
; 
 ? 
;
_space_group_IT_number 14
_symmetry_cell_setting monoclinic
_symmetry_space_group_name_Hall '-P 2ybc'
_symmetry_space_group_name_H-M 'P 1 21/c 1'
_atom_sites_solution_hydrogens geom
_atom_sites_solution_primary direct
_atom_sites_solution_secondary difmap
_audit_creation_method SHELXL-97
_cell_angle_alpha 90.00
_cell_angle_beta 98.343(1)
_cell_angle_gamma 90.00
_cell_formula_units_Z 4
_cell_length_a 13.0395(8)
_cell_length_b 14.0038(8)
_cell_length_c 10.7809(6)
_cell_measurement_reflns_used 6613
_cell_measurement_temperature 293(2)
_cell_measurement_theta_max 27.51
_cell_measurement_theta_min 2.40
_cell_volume 1947.8(2)
_computing_structure_refinement 'SHELXL-97 (Sheldrick, 1997)'
_computing_structure_solution 'SHELXS-97 (Sheldrick, 1990)'
_diffrn_ambient_temperature 293(2)
_diffrn_measured_fraction_theta_full 0.986
_diffrn_measured_fraction_theta_max 0.986
_diffrn_radiation_monochromator graphite
_diffrn_radiation_source 'fine-focus sealed tube'
_diffrn_radiation_type MoK\a
_diffrn_radiation_wavelength 0.71073
_diffrn_reflns_av_R_equivalents 0.0488
_diffrn_reflns_av_sigmaI/netI 0.0657
_diffrn_reflns_limit_h_max 16
_diffrn_reflns_limit_h_min -16
_diffrn_reflns_limit_k_max 17
_diffrn_reflns_limit_k_min -18
_diffrn_reflns_limit_l_max 14
_diffrn_reflns_limit_l_min -13
_diffrn_reflns_number 12737
_diffrn_reflns_theta_full 27.52
_diffrn_reflns_theta_max 27.52
_diffrn_reflns_theta_min 2.15
_diffrn_standards_decay_% none
_exptl_absorpt_coefficient_mu 0.096
_exptl_absorpt_correction_type semi-empirical
_exptl_absorpt_process_details SADABS
_exptl_crystal_colour colorless
_exptl_crystal_density_diffrn 1.314
_exptl_crystal_density_method 'not measured'
_exptl_crystal_F_000 816
_exptl_crystal_size_max 0.32
_exptl_crystal_size_mid 0.30
_exptl_crystal_size_min 0.22
_refine_diff_density_max 0.228
_refine_diff_density_min -0.183
_refine_diff_density_rms 0.040
_refine_ls_extinction_method none
_refine_ls_goodness_of_fit_ref 1.027
_refine_ls_hydrogen_treatment riding
_refine_ls_matrix_type full
_refine_ls_number_parameters 284
_refine_ls_number_reflns 4414
_refine_ls_number_restraints 6
_refine_ls_restrained_S_all 1.027
_refine_ls_R_factor_all 0.0721
_refine_ls_R_factor_gt 0.0515
_refine_ls_shift/su_max 0.000
_refine_ls_shift/su_mean 0.000
_refine_ls_structure_factor_coef Fsqd
_refine_ls_weighting_details 'calc w=1/[\s^2^(Fo^2^)+(0.0800P)^2^+0.2019P] where P=(Fo^2^+2Fc^2^)/3'
_refine_ls_weighting_scheme calc
_refine_ls_wR_factor_gt 0.1410
_refine_ls_wR_factor_ref 0.1580
_reflns_number_gt 3189
_reflns_number_total 4414
_reflns_threshold_expression >2sigma(I)
_cod_data_source_file ol900708d_si_002.cif
_cod_data_source_block 6c-major-c4
_cod_original_sg_symbol_H-M P21/c
_cod_database_code 1503940

loop_
_symmetry_equiv_pos_as_xyz
'x, y, z'
'-x, y+1/2, -z+1/2'
'-x, -y, -z'
'x, -y-1/2, z-1/2'

loop_
_atom_site_label
_atom_site_type_symbol
_atom_site_fract_x
_atom_site_fract_y
_atom_site_fract_z
_atom_site_U_iso_or_equiv
_atom_site_adp_type
_atom_site_occupancy
_atom_site_symmetry_multiplicity
_atom_site_calc_flag
_atom_site_refinement_flags
_atom_site_disorder_assembly
_atom_site_disorder_group
O1 O 0.10070(13) -0.03918(10) 0.43142(13) 0.0737(4) Uani 1 1 d . . .
O2 O -0.02714(14) -0.09159(12) 0.29949(19) 0.0959(6) Uani 1 1 d . . .
O3 O -0.06346(10) 0.11694(10) 0.20378(13) 0.0633(4) Uani 1 1 d . . .
H1O H -0.0889 0.1563 0.2467 0.095 Uiso 1 1 calc R . .
N3 N 0.3888(7) 0.1197(8) -0.4133(6) 0.071(4) Uani 0.53(4) 1 d PD A 1
O4 O 0.3359(15) 0.069(2) -0.4890(8) 0.116(5) Uani 0.53(4) 1 d PD A 1
O5 O 0.4599(10) 0.1711(9) -0.4322(9) 0.086(3) Uani 0.53(4) 1 d PD A 1
N3' N 0.3930(6) 0.1253(7) -0.4092(6) 0.053(4) Uani 0.47(4) 1 d PD A 2
O4' O 0.3188(6) 0.1197(15) -0.4927(7) 0.081(3) Uani 0.47(4) 1 d PD A 2
O5' O 0.4764(9) 0.1488(15) -0.4371(11) 0.095(4) Uani 0.47(4) 1 d PD A 2
N1 N 0.23155(10) 0.06038(8) 0.12032(11) 0.0383(3) Uani 1 1 d . . .
N2 N 0.05013(12) -0.04273(10) 0.32654(16) 0.0556(4) Uani 1 1 d . . .
C1 C 0.20185(11) 0.00372(10) 0.22491(12) 0.0365(3) Uani 1 1 d . . .
H1 H 0.2393 0.0270 0.3046 0.044 Uiso 1 1 calc R . .
C2 C 0.08460(12) 0.01669(10) 0.22344(13) 0.0400(3) Uani 1 1 d . . .
H2 H 0.0501 -0.0093 0.1437 0.048 Uiso 1 1 calc R . .
C3 C 0.04733(13) 0.12073(11) 0.23192(14) 0.0442(4) Uani 1 1 d . . .
C4 C 0.08910(14) 0.17343(11) 0.12528(16) 0.0500(4) Uani 1 1 d . . .
H4A H 0.0546 0.1494 0.0456 0.060 Uiso 1 1 calc R . .
H4B H 0.0729 0.2408 0.1298 0.060 Uiso 1 1 calc R . .
C5 C 0.20481(13) 0.16171(11) 0.13048(15) 0.0480(4) Uani 1 1 d . . .
H5A H 0.2279 0.1972 0.0624 0.058 Uiso 1 1 calc R . .
H5B H 0.2399 0.1873 0.2089 0.058 Uiso 1 1 calc R . .
C6 C 0.22506(12) -0.10194(10) 0.20916(14) 0.0409(3) Uani 1 1 d . . .
C7 C 0.28463(14) -0.15234(13) 0.30384(17) 0.0542(4) Uani 1 1 d . . .
H7 H 0.3115 -0.1218 0.3780 0.065 Uiso 1 1 calc R . .
C8 C 0.30430(17) -0.24940(16) 0.2877(3) 0.0766(7) Uani 1 1 d . . .
H8 H 0.3445 -0.2832 0.3513 0.092 Uiso 1 1 calc R . .
C9 C 0.2647(2) -0.29499(14) 0.1786(3) 0.0820(7) Uani 1 1 d . . .
H9 H 0.2786 -0.3594 0.1683 0.098 Uiso 1 1 calc R . .
C10 C 0.20475(18) -0.24588(13) 0.0847(2) 0.0713(6) Uani 1 1 d . . .
H10 H 0.1774 -0.2772 0.0112 0.086 Uiso 1 1 calc R . .
C11 C 0.18494(14) -0.14940(12) 0.09931(16) 0.0527(4) Uani 1 1 d . . .
H11 H 0.1446 -0.1162 0.0352 0.063 Uiso 1 1 calc R . .
C12 C 0.07977(17) 0.16850(13) 0.35807(16) 0.0588(5) Uani 1 1 d . . .
H12A H 0.0585 0.2342 0.3533 0.088 Uiso 1 1 calc R . .
H12B H 0.1538 0.1651 0.3795 0.088 Uiso 1 1 calc R . .
H12C H 0.0476 0.1364 0.4210 0.088 Uiso 1 1 calc R . .
C13 C 0.34057(12) 0.04632(11) 0.10110(13) 0.0405(3) Uani 1 1 d . . .
H13 H 0.3528 -0.0227 0.1069 0.049 Uiso 1 1 calc R . .
C14 C 0.42138(14) 0.09140(14) 0.20165(15) 0.0558(4) Uani 1 1 d . . .
H14A H 0.4175 0.1597 0.1949 0.084 Uiso 1 1 calc R . .
H14B H 0.4894 0.0705 0.1898 0.084 Uiso 1 1 calc R . .
H14C H 0.4078 0.0722 0.2832 0.084 Uiso 1 1 calc R . .
C15 C 0.35210(12) 0.07394(10) -0.03313(14) 0.0401(3) Uani 1 1 d . A .
C16 C 0.27525(13) 0.04739(12) -0.13113(15) 0.0507(4) Uani 1 1 d . . .
H16 H 0.2155 0.0176 -0.1130 0.061 Uiso 1 1 calc R . .
C17 C 0.28654(14) 0.06465(13) -0.25462(15) 0.0528(4) Uani 1 1 d . A .
H17 H 0.2349 0.0471 -0.3194 0.063 Uiso 1 1 calc R . .
C18 C 0.37579(13) 0.10844(11) -0.27992(14) 0.0455(4) Uani 1 1 d D . .
C19 C 0.45225(14) 0.13820(12) -0.18646(15) 0.0501(4) Uani 1 1 d . A .
H19 H 0.5111 0.1692 -0.2055 0.060 Uiso 1 1 calc R . .
C20 C 0.43929(13) 0.12068(12) -0.06260(14) 0.0476(4) Uani 1 1 d . . .
H20 H 0.4901 0.1407 0.0017 0.057 Uiso 1 1 calc R A .

loop_
_atom_site_aniso_label
_atom_site_aniso_U_11
_atom_site_aniso_U_22
_atom_site_aniso_U_33
_atom_site_aniso_U_23
_atom_site_aniso_U_13
_atom_site_aniso_U_12
O1 0.0896(11) 0.0787(10) 0.0585(8) 0.0230(7) 0.0300(8) 0.0134(8)
O2 0.0802(11) 0.0745(10) 0.1392(15) 0.0157(9) 0.0367(10) -0.0290(9)
O3 0.0496(7) 0.0696(9) 0.0726(9) -0.0010(6) 0.0149(6) 0.0149(6)
N3 0.076(8) 0.103(7) 0.037(5) -0.001(4) 0.022(4) -0.012(5)
O4 0.125(6) 0.179(13) 0.044(2) -0.023(4) 0.013(3) -0.062(8)
O5 0.127(6) 0.082(4) 0.056(3) 0.0144(19) 0.040(3) -0.028(4)
N3' 0.051(6) 0.060(5) 0.048(6) 0.006(4) 0.001(4) 0.012(4)
O4' 0.067(3) 0.129(7) 0.043(2) -0.005(3) -0.0024(18) -0.007(3)
O5' 0.059(4) 0.168(10) 0.060(3) 0.003(5) 0.017(2) -0.015(4)
N1 0.0432(7) 0.0333(6) 0.0402(6) 0.0025(4) 0.0119(5) -0.0004(5)
N2 0.0563(9) 0.0423(7) 0.0743(11) 0.0085(6) 0.0304(8) 0.0031(7)
C1 0.0415(8) 0.0349(7) 0.0337(6) -0.0001(5) 0.0073(6) -0.0007(6)
C2 0.0447(8) 0.0371(7) 0.0397(7) -0.0010(5) 0.0116(6) -0.0002(6)
C3 0.0473(9) 0.0405(8) 0.0462(8) -0.0003(6) 0.0114(7) 0.0071(6)
C4 0.0607(11) 0.0401(8) 0.0512(9) 0.0067(6) 0.0146(8) 0.0112(7)
C5 0.0596(10) 0.0339(7) 0.0530(9) 0.0034(6) 0.0167(8) -0.0002(7)
C6 0.0420(8) 0.0358(7) 0.0484(8) 0.0043(6) 0.0179(7) 0.0000(6)
C7 0.0500(10) 0.0510(10) 0.0645(10) 0.0166(7) 0.0183(8) 0.0073(7)
C8 0.0674(13) 0.0564(12) 0.1128(18) 0.0390(12) 0.0362(13) 0.0201(10)
C9 0.0886(16) 0.0368(9) 0.134(2) 0.0056(12) 0.0598(16) 0.0059(10)
C10 0.0858(14) 0.0448(10) 0.0932(15) -0.0207(10) 0.0465(12) -0.0099(10)
C11 0.0618(11) 0.0434(9) 0.0559(10) -0.0072(7) 0.0187(8) -0.0024(7)
C12 0.0802(13) 0.0487(9) 0.0502(9) -0.0084(7) 0.0180(9) 0.0081(9)
C13 0.0408(8) 0.0405(8) 0.0414(8) 0.0019(5) 0.0095(6) -0.0024(6)
C14 0.0533(10) 0.0697(11) 0.0440(9) 0.0009(7) 0.0062(8) -0.0105(8)
C15 0.0424(8) 0.0374(7) 0.0415(7) -0.0017(5) 0.0099(6) -0.0016(6)
C16 0.0463(9) 0.0590(10) 0.0480(9) -0.0040(7) 0.0104(7) -0.0134(7)
C17 0.0470(9) 0.0676(11) 0.0429(8) -0.0072(7) 0.0035(7) -0.0058(8)
C18 0.0495(9) 0.0483(8) 0.0397(8) 0.0015(6) 0.0100(7) 0.0045(7)
C19 0.0474(9) 0.0557(9) 0.0486(9) 0.0050(7) 0.0119(7) -0.0084(7)
C20 0.0463(9) 0.0548(9) 0.0415(8) -0.0002(6) 0.0057(7) -0.0107(7)

loop_
_atom_type_symbol
_atom_type_description
_atom_type_scat_dispersion_real
_atom_type_scat_dispersion_imag
_atom_type_scat_source
C C 0.0033 0.0016 'International Tables Vol C Tables 4.2.6.8 and 6.1.1.4'
H H 0.0000 0.0000 'International Tables Vol C Tables 4.2.6.8 and 6.1.1.4'
N N 0.0061 0.0033 'International Tables Vol C Tables 4.2.6.8 and 6.1.1.4'
O O 0.0106 0.0060 'International Tables Vol C Tables 4.2.6.8 and 6.1.1.4'

loop_
_geom_angle_atom_site_label_1
_geom_angle_atom_site_label_2
_geom_angle_atom_site_label_3
_geom_angle
O5 N3 O4 127.3(8)
O5 N3 C18 115.1(8)
O4 N3 C18 117.0(6)
O5' N3' O4' 118.4(9)
O5' N3' C18 123.1(8)
O4' N3' C18 118.4(7)
C5 N1 C1 111.78(11)
C5 N1 C13 112.48(11)
C1 N1 C13 113.55(11)
O2 N2 O1 124.05(17)
O2 N2 C2 117.27(17)
O1 N2 C2 118.69(14)
N1 C1 C6 111.00(11)
N1 C1 C2 107.43(11)
C6 C1 C2 109.06(11)
N2 C2 C1 109.24(12)
N2 C2 C3 110.32(12)
C1 C2 C3 115.61(12)
O3 C3 C12 110.30(14)
O3 C3 C4 108.44(13)
C12 C3 C4 112.13(14)
O3 C3 C2 105.60(12)
C12 C3 C2 114.80(13)
C4 C3 C2 105.15(12)
C5 C4 C3 112.45(13)
N1 C5 C4 110.41(13)
C7 C6 C11 119.06(15)
C7 C6 C1 120.81(14)
C11 C6 C1 120.12(13)
C6 C7 C8 119.83(19)
C9 C8 C7 120.4(2)
C10 C9 C8 120.21(18)
C9 C10 C11 120.0(2)
C10 C11 C6 120.52(18)
N1 C13 C15 109.14(12)
N1 C13 C14 114.95(13)
C15 C13 C14 114.44(13)
C20 C15 C16 118.29(14)
C20 C15 C13 122.21(13)
C16 C15 C13 119.42(14)
C17 C16 C15 121.13(15)
C18 C17 C16 118.69(15)
C19 C18 C17 122.23(14)
C19 C18 N3' 117.0(4)
C17 C18 N3' 120.8(4)
C19 C18 N3 120.4(4)
C17 C18 N3 117.3(4)
N3' C18 N3 3.9(7)
C18 C19 C20 118.25(15)
C15 C20 C19 121.34(15)

loop_
_geom_bond_atom_site_label_1
_geom_bond_atom_site_label_2
_geom_bond_distance
O1 N2 1.224(2)
O2 N2 1.218(2)
O3 C3 1.433(2)
N3 O5 1.215(7)
N3 O4 1.219(7)
N3 C18 1.481(6)
N3' O5' 1.215(8)
N3' O4' 1.224(7)
N3' C18 1.463(7)
N1 C5 1.4690(19)
N1 C1 1.4757(17)
N1 C13 1.4793(19)
N2 C2 1.5082(19)
C1 C6 1.525(2)
C1 C2 1.537(2)
C2 C3 1.543(2)
C3 C12 1.520(2)
C3 C4 1.531(2)
C4 C5 1.511(2)
C6 C7 1.383(2)
C6 C11 1.392(2)
C7 C8 1.399(3)
C8 C9 1.372(3)
C9 C10 1.371(3)
C10 C11 1.389(2)
C13 C15 1.526(2)
C13 C14 1.534(2)
C15 C20 1.388(2)
C15 C16 1.397(2)
C16 C17 1.382(2)
C17 C18 1.377(2)
C18 C19 1.375(2)
C19 C20 1.392(2)
